data_7247508
loop_
_publ_author_name
'Wang, Yun'
'Zhang, Wenjuan'
'Wang, Xing'
'Zuo, Weiwei'
'Xue, Xiaopan'
'Ma, Yanping'
'Sun, Wen-Hua'

_publ_section_title
;
 N-(2-(Diphenylphosphino)ethyl)-2-alkyl-5,6,7,8-tetrahydro-quinolin-8-amines
 iron(ii) complexes: structural diversity and the ring opening
 polymerization of \e-caprolactone
;
_journal_issue 43
_journal_name_full 'RSC Advances'
_journal_page_first 29866
_journal_page_last 29878
_journal_paper_doi 10.1039/D3RA05867K
_journal_volume 13
_journal_year 2023
_chemical_formula_moiety 'C23 H24 Cl Fe0.5 N2 O P, Cl4 Fe'
_chemical_formula_sum 'C23 H24 Cl5 Fe1.5 N2 O P'
_chemical_formula_weight 636.44
_space_group_crystal_system monoclinic
_space_group_IT_number 14
_space_group_name_Hall '-P 2yn'
_space_group_name_H-M_alt 'P 1 21/n 1'
_atom_sites_solution_hydrogens geom
_atom_sites_solution_primary dual
_audit_creation_date 2022-09-07
_audit_creation_method
;
Olex2 1.3
(compiled 2020.11.12 svn.r5f609507 for OlexSys, GUI svn.r6226)
;
_audit_update_record
;
2023-08-16 deposited with the CCDC.	2023-09-27 downloaded from the CCDC.
;
_cell_angle_alpha 90
_cell_angle_beta 94.627(2)
_cell_angle_gamma 90
_cell_formula_units_Z 4
_cell_length_a 12.0592(3)
_cell_length_b 15.9546(4)
_cell_length_c 13.9879(3)
_cell_measurement_reflns_used 9439
_cell_measurement_temperature 169.98(10)
_cell_measurement_theta_max 74.8660
_cell_measurement_theta_min 4.1920
_cell_volume 2682.50(11)
_computing_cell_refinement 'CrysAlisPro 1.171.41.121a (Rigaku OD, 2021)'
_computing_data_collection 'CrysAlisPro 1.171.41.121a (Rigaku OD, 2021)'
_computing_data_reduction 'CrysAlisPro 1.171.41.121a (Rigaku OD, 2021)'
_computing_molecular_graphics 'Olex2 1.3 (Dolomanov et al., 2009)'
_computing_publication_material 'Olex2 1.3 (Dolomanov et al., 2009)'
_computing_structure_refinement 'SHELXL 2018/3 (Sheldrick, 2015)'
_computing_structure_solution 'SHELXT 2018/2 (Sheldrick, 2018)'
_diffrn_ambient_environment N~2~
_diffrn_ambient_temperature 169.98(10)
_diffrn_detector 'Hybrid Pixel Array Detector'
_diffrn_detector_area_resol_mean 10.0000
_diffrn_detector_type HyPix
_diffrn_measured_fraction_theta_full 0.999
_diffrn_measured_fraction_theta_max 0.956
_diffrn_measurement_details
;
List of Runs (angles in degrees, time in seconds):

  # Type    Start    End  Width  t~exp~   \w     \q     \k     \f   Frames
#--------------------------------------------------------------------------
  1  \w     94.00 120.00   0.50    1.30    --  107.36  57.00   0.00   52
  2  \w    109.00 135.00   0.50    1.30    --  107.36 121.00  90.00   52
  3  \w    148.00 176.00   0.50    1.30    --  107.36  57.00   0.00   56
  4  \w     67.00  92.00   0.50    0.16    --   47.70 152.00-109.00   50
  5  \w     98.00 160.00   0.50    1.30    --  107.36  37.00-180.00  124
  6  \w     38.00  69.00   0.50    1.30    --  107.36 -57.00 -30.00   62
  7  \w     40.00  67.00   0.50    1.30    --  107.36 -57.00  30.00   54
  8  \w     79.00 104.00   0.50    1.30    --  107.36 -77.00  30.00   50
  9  \w     36.00 104.00   0.50    1.30    --  107.36-121.00   7.00  136
 10  \w     44.00 111.00   0.50    0.16    --   47.70-152.00-152.00  134
 11  \w     37.00 131.00   0.50    1.30    --  107.36-152.00-152.00  188
 12  \w     46.00  72.00   0.50    1.30    --  107.36 -99.00-150.00   52
 13  \w     55.00  80.00   0.50    0.16    --   47.70-121.00   7.00   50
 14  \w    -22.00  16.00   0.50    0.16    --  -47.70  19.00-150.00   76
 15  \w    -22.00  27.00   0.50    0.16    --  -47.70  19.00 -60.00   98
 16  \w    -22.00  27.00   0.50    0.16    --  -47.70  19.00  60.00   98
 17  \w    -58.00 -32.00   0.50    1.30    -- -104.50 125.00  30.00   52
 18  \w    -65.00 -32.00   0.50    1.30    -- -104.50 133.00  -5.77   66
 19  \w   -105.00 -80.00   0.50    1.30    -- -104.50 152.00-109.00   50
 20  \w   -117.00 -80.00   0.50    1.30    -- -104.50 133.00  -5.77   74
 21  \w   -100.00 -68.00   0.50    1.30    -- -104.50 125.00  30.00   64
 22  \w    -76.00 -51.00   0.50    0.16    --  -47.70 121.00  90.00   50
 23  \w    -95.00 -70.00   0.50    1.30    -- -104.50 121.00  90.00   50
 24  \w   -102.00 -35.00   0.50    1.30    -- -104.50  77.00  90.00  134
 25  \w    -62.00 -36.00   0.50    1.30    -- -104.50  57.00 120.00   52
 26  \w    -62.00 -36.00   0.50    1.30    -- -104.50  57.00  30.00   52
 27  \w    -62.00 -34.00   0.50    1.30    -- -104.50  57.00 -90.00   56
 28  \w    -63.00 -37.00   0.50    0.16    --  -47.70 -37.00 -90.00   52
 29  \w   -121.00 -75.00   0.50    0.16    --  -47.70 -37.00 -90.00   92
 30  \w   -167.00 -92.00   0.50    1.30    -- -104.50 -37.00   0.00  150
 31  \w   -119.00 -79.00   0.50    0.16    --  -47.70-125.00  60.00   80
 32  \w   -149.00-124.00   0.50    1.30    -- -104.50-121.00   7.00   50
 33  \w   -119.00 -67.00   0.50    0.16    --  -47.70-152.00-152.00  104
;
_diffrn_measurement_device 'four-circle diffractometer'
_diffrn_measurement_device_type 'XtaLAB Synergy R, HyPix'
_diffrn_measurement_method '\w scans'
_diffrn_orient_matrix_type 'CrysAlisPro convention (1999,Acta A55,543-557)'
_diffrn_orient_matrix_UB_11 -0.0718466000
_diffrn_orient_matrix_UB_12 0.0635250000
_diffrn_orient_matrix_UB_13 0.0504285000
_diffrn_orient_matrix_UB_21 0.0501803000
_diffrn_orient_matrix_UB_22 0.0720237000
_diffrn_orient_matrix_UB_23 -0.0558305000
_diffrn_orient_matrix_UB_31 -0.0934199000
_diffrn_orient_matrix_UB_32 -0.0101864000
_diffrn_orient_matrix_UB_33 -0.0809943000
_diffrn_radiation_monochromator mirror
_diffrn_radiation_probe x-ray
_diffrn_radiation_type 'Cu K\a'
_diffrn_radiation_wavelength 1.54184
_diffrn_reflns_av_R_equivalents 0.0738
_diffrn_reflns_av_unetI/netI 0.0545
_diffrn_reflns_Laue_measured_fraction_full 0.999
_diffrn_reflns_Laue_measured_fraction_max 0.956
_diffrn_reflns_limit_h_max 14
_diffrn_reflns_limit_h_min -15
_diffrn_reflns_limit_k_max 20
_diffrn_reflns_limit_k_min -19
_diffrn_reflns_limit_l_max 16
_diffrn_reflns_limit_l_min -17
_diffrn_reflns_number 22038
_diffrn_reflns_point_group_measured_fraction_full 0.999
_diffrn_reflns_point_group_measured_fraction_max 0.956
_diffrn_reflns_theta_full 67.684
_diffrn_reflns_theta_max 77.419
_diffrn_reflns_theta_min 4.211
_diffrn_source 'Rotating-anode X-ray tube'
_diffrn_source_type 'PhotonJet R (Cu) X-ray Source'
_exptl_absorpt_coefficient_mu 11.901
_exptl_absorpt_correction_T_max 1.00000
_exptl_absorpt_correction_T_min 0.29334
_exptl_absorpt_correction_type multi-scan
_exptl_absorpt_process_details
;
CrysAlisPro 1.171.41.121a (Rigaku Oxford Diffraction, 2021)
Empirical absorption correction using spherical harmonics,
implemented in SCALE3 ABSPACK scaling algorithm.
;
_exptl_crystal_colour yellow
_exptl_crystal_colour_primary yellow
_exptl_crystal_density_diffrn 1.576
_exptl_crystal_description block
_exptl_crystal_F_000 1292
_exptl_crystal_size_max 0.2
_exptl_crystal_size_mid 0.12
_exptl_crystal_size_min 0.1
_refine_diff_density_max 0.969
_refine_diff_density_min -0.672
_refine_diff_density_rms 0.112
_refine_ls_extinction_method none
_refine_ls_goodness_of_fit_ref 1.043
_refine_ls_hydrogen_treatment constr
_refine_ls_matrix_type full
_refine_ls_number_parameters 304
_refine_ls_number_reflns 5463
_refine_ls_number_restraints 0
_refine_ls_restrained_S_all 1.043
_refine_ls_R_factor_all 0.0636
_refine_ls_R_factor_gt 0.0537
_refine_ls_shift/su_max 0.001
_refine_ls_shift/su_mean 0.000
_refine_ls_structure_factor_coef Fsqd
_refine_ls_weighting_details 'w=1/[\s^2^(Fo^2^)+(0.1051P)^2^] where P=(Fo^2^+2Fc^2^)/3'
_refine_ls_weighting_scheme calc
_refine_ls_wR_factor_gt 0.1424
_refine_ls_wR_factor_ref 0.1502
_reflns_Friedel_coverage 0.000
_reflns_number_gt 4542
_reflns_number_total 5463
_reflns_threshold_expression 'I > 2\s(I)'
_cod_data_source_file d3ra05867k2.cif
_cod_data_source_block Fe4'
_cod_original_formula_sum 'C23 H24 Cl5 Fe1.50 N2 O P'
_cod_database_code 7247508
_shelx_shelxl_version_number 2018/3
_chemical_oxdiff_formula 'C H N P Fe Cl'
_shelx_space_group_comment
;
The symmetry employed for this shelxl refinement is uniquely defined
by the following loop, which should always be used as a source of
symmetry information in preference to the above space-group names.
They are only intended as comments.
;
_reflns_odcompleteness_completeness 99.98
_reflns_odcompleteness_iscentric 1
_reflns_odcompleteness_theta 66.97
_olex2_refinement_description
;
1. Fixed Uiso
 At 1.2 times of:
  All C(H) groups, All C(H,H) groups, All N(H) groups
2.a Ternary CH refined with riding coordinates:
 N2(H2), C8(H8)
2.b Secondary CH2 refined with riding coordinates:
 C5(H5a,H5b), C6(H6a,H6b), C7(H7a,H7b), C10(H10a,H10b), C11(H11a,H11b)
2.c Aromatic/amide H refined with riding coordinates:
 C2(H2a), C3(H3), C13(H13), C14(H14), C15(H15), C16(H16), C17(H17), C19(H19),
 C20(H20), C21(H21), C22(H22), C23(H23)
;
_olex2_submission_special_instructions 'No special instructions were received'
_oxdiff_exptl_absorpt_empirical_details
;
Empirical correction (ABSPACK) includes:
- Absorption correction using spherical harmonics
- Frame scaling
;
_oxdiff_exptl_absorpt_empirical_full_max 2.435
_oxdiff_exptl_absorpt_empirical_full_min 0.562

loop_
_space_group_symop_operation_xyz
'x, y, z'
'-x+1/2, y+1/2, -z+1/2'
'-x, -y, -z'
'x-1/2, -y-1/2, z-1/2'

loop_
_atom_site_label
_atom_site_type_symbol
_atom_site_fract_x
_atom_site_fract_y
_atom_site_fract_z
_atom_site_U_iso_or_equiv
_atom_site_adp_type
_atom_site_occupancy
_atom_site_site_symmetry_order
_atom_site_calc_flag
_atom_site_refinement_flags_posn
_atom_site_refinement_flags_adp
_atom_site_refinement_flags_occupancy
_atom_site_disorder_assembly
_atom_site_disorder_group
Fe1 Fe 1.000000 0.500000 0.500000 0.02458(17) Uani 1 2 d S . P . .
Cl1 Cl 1.22767(7) 0.61377(6) 0.62264(7) 0.0435(2) Uani 1 1 d . . . . .
P1 P 0.89790(6) 0.45628(5) 0.69787(5) 0.02736(19) Uani 1 1 d . . . . .
O1 O 0.99634(18) 0.47893(15) 0.64400(14) 0.0286(5) Uani 1 1 d . . . . .
N1 N 1.0362(2) 0.63937(17) 0.52483(17) 0.0278(5) Uani 1 1 d . . . . .
N2 N 0.8340(2) 0.56519(17) 0.49383(17) 0.0266(5) Uani 1 1 d . . . . .
H2 H 0.782110 0.531132 0.450076 0.032 Uiso 1 1 calc R U . . .
C1 C 1.1299(3) 0.6759(2) 0.5583(2) 0.0328(7) Uani 1 1 d . . . . .
C2 C 1.1537(3) 0.7595(2) 0.5462(3) 0.0379(7) Uani 1 1 d . . . . .
H2A H 1.223876 0.782179 0.568580 0.045 Uiso 1 1 calc R U . . .
C3 C 1.0725(3) 0.8092(2) 0.5005(2) 0.0372(7) Uani 1 1 d . . . . .
H3 H 1.086807 0.866853 0.489949 0.045 Uiso 1 1 calc R U . . .
C4 C 0.9693(3) 0.7750(2) 0.4695(2) 0.0343(7) Uani 1 1 d . . . . .
C5 C 0.8773(3) 0.8305(2) 0.4263(3) 0.0410(8) Uani 1 1 d . . . . .
H5A H 0.907352 0.866837 0.377148 0.049 Uiso 1 1 calc R U . . .
H5B H 0.851619 0.867294 0.477052 0.049 Uiso 1 1 calc R U . . .
C6 C 0.7778(3) 0.7821(2) 0.3802(3) 0.0398(8) Uani 1 1 d . . . . .
H6A H 0.794700 0.762104 0.315966 0.048 Uiso 1 1 calc R U . . .
H6B H 0.712394 0.819671 0.372021 0.048 Uiso 1 1 calc R U . . .
C7 C 0.7509(3) 0.7075(2) 0.4424(2) 0.0356(7) Uani 1 1 d . . . . .
H7A H 0.682037 0.679617 0.415266 0.043 Uiso 1 1 calc R U . . .
H7B H 0.739217 0.726532 0.508137 0.043 Uiso 1 1 calc R U . . .
C8 C 0.8488(3) 0.6461(2) 0.4448(2) 0.0288(6) Uani 1 1 d . . . . .
H8 H 0.858553 0.631867 0.376399 0.035 Uiso 1 1 calc R U . . .
C9 C 0.9551(3) 0.6889(2) 0.4825(2) 0.0294(6) Uani 1 1 d . . . . .
C10 C 0.7810(3) 0.5731(2) 0.5856(2) 0.0316(7) Uani 1 1 d . . . . .
H10A H 0.706553 0.598802 0.573361 0.038 Uiso 1 1 calc R U . . .
H10B H 0.826638 0.610249 0.629702 0.038 Uiso 1 1 calc R U . . .
C11 C 0.7695(3) 0.4874(2) 0.6327(2) 0.0335(7) Uani 1 1 d . . . . .
H11A H 0.748318 0.445125 0.582680 0.040 Uiso 1 1 calc R U . . .
H11B H 0.709720 0.489750 0.677087 0.040 Uiso 1 1 calc R U . . .
C12 C 0.9050(3) 0.5100(2) 0.8114(2) 0.0313(7) Uani 1 1 d . . . . .
C13 C 0.9769(3) 0.5771(2) 0.8278(2) 0.0395(8) Uani 1 1 d . . . . .
H13 H 1.025341 0.593386 0.780787 0.047 Uiso 1 1 calc R U . . .
C14 C 0.9769(4) 0.6204(3) 0.9147(3) 0.0456(9) Uani 1 1 d . . . . .
H14 H 1.025141 0.666938 0.926681 0.055 Uiso 1 1 calc R U . . .
C15 C 0.9075(4) 0.5959(3) 0.9832(3) 0.0461(9) Uani 1 1 d . . . . .
H15 H 0.908557 0.625322 1.042269 0.055 Uiso 1 1 calc R U . . .
C16 C 0.8365(3) 0.5289(3) 0.9662(3) 0.0465(9) Uani 1 1 d . . . . .
H16 H 0.788107 0.512908 1.013361 0.056 Uiso 1 1 calc R U . . .
C17 C 0.8353(3) 0.4851(3) 0.8812(3) 0.0404(8) Uani 1 1 d . . . . .
H17 H 0.787282 0.438247 0.870136 0.048 Uiso 1 1 calc R U . . .
C18 C 0.8909(3) 0.3461(2) 0.7233(2) 0.0313(7) Uani 1 1 d . . . . .
C19 C 0.7975(3) 0.2973(3) 0.7004(3) 0.0411(8) Uani 1 1 d . . . . .
H19 H 0.731829 0.322331 0.671051 0.049 Uiso 1 1 calc R U . . .
C20 C 0.7994(4) 0.2121(3) 0.7203(3) 0.0484(9) Uani 1 1 d . . . . .
H20 H 0.735464 0.178610 0.704208 0.058 Uiso 1 1 calc R U . . .
C21 C 0.8950(4) 0.1763(3) 0.7635(3) 0.0456(9) Uani 1 1 d . . . . .
H21 H 0.896834 0.117783 0.776380 0.055 Uiso 1 1 calc R U . . .
C22 C 0.9876(3) 0.2244(3) 0.7881(3) 0.0430(8) Uani 1 1 d . . . . .
H22 H 1.052129 0.199277 0.819432 0.052 Uiso 1 1 calc R U . . .
C23 C 0.9871(3) 0.3090(2) 0.7673(2) 0.0372(7) Uani 1 1 d . . . . .
H23 H 1.051711 0.341934 0.782864 0.045 Uiso 1 1 calc R U . . .
Fe2 Fe 0.44324(5) 0.41840(4) 0.75711(4) 0.03420(17) Uani 1 1 d . . . . .
Cl2 Cl 0.46017(8) 0.47957(7) 0.61791(7) 0.0518(3) Uani 1 1 d . . . . .
Cl3 Cl 0.26885(7) 0.43042(6) 0.79098(6) 0.0425(2) Uani 1 1 d . . . . .
Cl4 Cl 0.49625(9) 0.28776(7) 0.74904(7) 0.0522(3) Uani 1 1 d . . . . .
Cl5 Cl 0.55114(9) 0.48188(6) 0.86728(7) 0.0500(3) Uani 1 1 d . . . . .

loop_
_atom_site_aniso_label
_atom_site_aniso_U_11
_atom_site_aniso_U_22
_atom_site_aniso_U_33
_atom_site_aniso_U_23
_atom_site_aniso_U_13
_atom_site_aniso_U_12
Fe1 0.0267(3) 0.0273(4) 0.0196(3) -0.0011(2) 0.0008(2) 0.0017(3)
Cl1 0.0385(4) 0.0390(5) 0.0498(5) -0.0064(4) -0.0171(4) 0.0016(3)
P1 0.0293(4) 0.0305(4) 0.0222(3) 0.0003(3) 0.0018(3) 0.0011(3)
O1 0.0296(11) 0.0362(12) 0.0198(9) 0.0007(8) 0.0005(8) 0.0029(9)
N1 0.0301(13) 0.0281(13) 0.0246(11) -0.0033(10) -0.0008(10) 0.0024(10)
N2 0.0273(13) 0.0303(13) 0.0220(11) -0.0037(9) 0.0006(9) 0.0007(10)
C1 0.0316(16) 0.0374(18) 0.0290(15) -0.0059(13) -0.0009(12) 0.0007(13)
C2 0.0354(18) 0.0376(18) 0.0399(17) -0.0058(14) -0.0014(14) -0.0054(14)
C3 0.0438(19) 0.0301(17) 0.0375(17) -0.0021(13) 0.0021(14) -0.0055(15)
C4 0.0398(18) 0.0325(17) 0.0300(15) -0.0026(13) -0.0002(13) 0.0024(14)
C5 0.047(2) 0.0295(17) 0.0457(19) 0.0034(14) -0.0028(16) 0.0011(15)
C6 0.0383(18) 0.041(2) 0.0395(17) 0.0051(15) -0.0031(14) 0.0082(15)
C7 0.0342(17) 0.0361(18) 0.0358(16) 0.0027(13) -0.0015(13) 0.0064(14)
C8 0.0300(15) 0.0306(16) 0.0256(13) -0.0009(11) -0.0003(11) 0.0031(13)
C9 0.0355(17) 0.0294(16) 0.0230(13) -0.0016(11) 0.0003(11) 0.0019(13)
C10 0.0299(16) 0.0377(18) 0.0274(14) 0.0026(12) 0.0041(12) 0.0060(13)
C11 0.0306(16) 0.0384(18) 0.0311(15) 0.0030(13) 0.0012(12) 0.0005(13)
C12 0.0338(16) 0.0384(17) 0.0218(13) 0.0021(12) 0.0022(12) 0.0100(13)
C13 0.046(2) 0.045(2) 0.0274(15) -0.0040(13) 0.0031(14) 0.0005(16)
C14 0.051(2) 0.051(2) 0.0341(17) -0.0102(16) -0.0021(15) -0.0034(18)
C15 0.054(2) 0.056(2) 0.0273(16) -0.0103(15) -0.0019(15) 0.0138(19)
C16 0.050(2) 0.063(3) 0.0286(16) -0.0006(16) 0.0144(15) 0.0031(19)
C17 0.0411(19) 0.047(2) 0.0343(17) -0.0025(15) 0.0098(14) -0.0008(16)
C18 0.0390(17) 0.0317(16) 0.0238(13) -0.0003(12) 0.0063(12) -0.0014(13)
C19 0.0369(18) 0.043(2) 0.0425(18) 0.0057(15) 0.0005(14) -0.0053(16)
C20 0.054(2) 0.042(2) 0.050(2) 0.0058(17) 0.0108(17) -0.0139(18)
C21 0.059(2) 0.0352(19) 0.045(2) 0.0046(15) 0.0199(17) 0.0005(17)
C22 0.045(2) 0.043(2) 0.0414(18) 0.0067(16) 0.0093(15) 0.0093(16)
C23 0.0373(18) 0.042(2) 0.0324(16) 0.0035(14) 0.0044(13) 0.0003(15)
Fe2 0.0326(3) 0.0383(3) 0.0312(3) -0.0007(2) 0.0001(2) 0.0005(2)
Cl2 0.0460(5) 0.0705(7) 0.0389(4) 0.0127(4) 0.0043(4) -0.0042(5)
Cl3 0.0345(4) 0.0558(5) 0.0373(4) 0.0019(4) 0.0036(3) 0.0027(4)
Cl4 0.0589(6) 0.0424(5) 0.0556(5) -0.0067(4) 0.0064(4) 0.0095(4)
Cl5 0.0515(5) 0.0462(5) 0.0495(5) -0.0037(4) -0.0140(4) -0.0056(4)

loop_
_atom_type_symbol
_atom_type_description
_atom_type_scat_dispersion_real
_atom_type_scat_dispersion_imag
_atom_type_scat_source
C C 0.0181 0.0091 'International Tables Vol C Tables 4.2.6.8 and 6.1.1.4'
H H 0.0000 0.0000 'International Tables Vol C Tables 4.2.6.8 and 6.1.1.4'
Cl Cl 0.3639 0.7018 'International Tables Vol C Tables 4.2.6.8 and 6.1.1.4'
Fe Fe -1.1336 3.1974 'International Tables Vol C Tables 4.2.6.8 and 6.1.1.4'
N N 0.0311 0.0180 'International Tables Vol C Tables 4.2.6.8 and 6.1.1.4'
O O 0.0492 0.0322 'International Tables Vol C Tables 4.2.6.8 and 6.1.1.4'
P P 0.2955 0.4335 'International Tables Vol C Tables 4.2.6.8 and 6.1.1.4'

loop_
_geom_angle_atom_site_label_1
_geom_angle_atom_site_label_2
_geom_angle_atom_site_label_3
_geom_angle
_geom_angle_site_symmetry_1
_geom_angle_site_symmetry_3
_geom_angle_publ_flag
O1 Fe1 O1 180.0 3_766 . ?
O1 Fe1 N1 91.68(9) 3_766 3_766 ?
O1 Fe1 N1 88.32(9) . 3_766 ?
O1 Fe1 N1 88.32(9) 3_766 . ?
O1 Fe1 N1 91.68(9) . . ?
O1 Fe1 N2 88.63(9) 3_766 . ?
O1 Fe1 N2 91.37(9) 3_766 3_766 ?
O1 Fe1 N2 88.63(9) . 3_766 ?
O1 Fe1 N2 91.37(9) . . ?
N1 Fe1 N1 180.00(13) . 3_766 ?
N2 Fe1 N1 73.44(9) 3_766 3_766 ?
N2 Fe1 N1 106.56(9) 3_766 . ?
N2 Fe1 N1 106.56(9) . 3_766 ?
N2 Fe1 N1 73.44(9) . . ?
N2 Fe1 N2 180.0 . 3_766 ?
O1 P1 C11 111.20(14) . . ?
O1 P1 C12 110.18(15) . . ?
O1 P1 C18 112.74(15) . . ?
C12 P1 C11 107.07(16) . . ?
C18 P1 C11 108.52(16) . . ?
C18 P1 C12 106.89(15) . . ?
P1 O1 Fe1 127.93(13) . . ?
C1 N1 Fe1 129.0(2) . . ?
C1 N1 C9 117.6(3) . . ?
C9 N1 Fe1 112.2(2) . . ?
Fe1 N2 H2 106.5 . . ?
C8 N2 Fe1 106.34(18) . . ?
C8 N2 H2 106.5 . . ?
C8 N2 C10 113.8(2) . . ?
C10 N2 Fe1 116.69(18) . . ?
C10 N2 H2 106.5 . . ?
N1 C1 Cl1 117.2(3) . . ?
N1 C1 C2 124.3(3) . . ?
C2 C1 Cl1 118.5(3) . . ?
C1 C2 H2A 121.1 . . ?
C3 C2 C1 117.9(3) . . ?
C3 C2 H2A 121.1 . . ?
C2 C3 H3 119.9 . . ?
C2 C3 C4 120.2(3) . . ?
C4 C3 H3 119.9 . . ?
C3 C4 C5 120.3(3) . . ?
C3 C4 C9 117.3(3) . . ?
C9 C4 C5 122.4(3) . . ?
C4 C5 H5A 108.8 . . ?
C4 C5 H5B 108.8 . . ?
C4 C5 C6 113.6(3) . . ?
H5A C5 H5B 107.7 . . ?
C6 C5 H5A 108.8 . . ?
C6 C5 H5B 108.8 . . ?
C5 C6 H6A 109.5 . . ?
C5 C6 H6B 109.5 . . ?
C5 C6 C7 110.5(3) . . ?
H6A C6 H6B 108.1 . . ?
C7 C6 H6A 109.5 . . ?
C7 C6 H6B 109.5 . . ?
C6 C7 H7A 110.0 . . ?
C6 C7 H7B 110.0 . . ?
C6 C7 C8 108.3(3) . . ?
H7A C7 H7B 108.4 . . ?
C8 C7 H7A 110.0 . . ?
C8 C7 H7B 110.0 . . ?
N2 C8 C7 116.6(3) . . ?
N2 C8 H8 105.9 . . ?
N2 C8 C9 111.3(2) . . ?
C7 C8 H8 105.9 . . ?
C9 C8 C7 110.5(3) . . ?
C9 C8 H8 105.9 . . ?
N1 C9 C4 122.5(3) . . ?
N1 C9 C8 116.8(3) . . ?
C4 C9 C8 120.6(3) . . ?
N2 C10 H10A 109.5 . . ?
N2 C10 H10B 109.5 . . ?
N2 C10 C11 110.9(3) . . ?
H10A C10 H10B 108.0 . . ?
C11 C10 H10A 109.5 . . ?
C11 C10 H10B 109.5 . . ?
P1 C11 H11A 109.4 . . ?
P1 C11 H11B 109.4 . . ?
C10 C11 P1 111.1(2) . . ?
C10 C11 H11A 109.4 . . ?
C10 C11 H11B 109.4 . . ?
H11A C11 H11B 108.0 . . ?
C13 C12 P1 119.9(3) . . ?
C13 C12 C17 120.6(3) . . ?
C17 C12 P1 119.5(3) . . ?
C12 C13 H13 120.6 . . ?
C12 C13 C14 118.8(4) . . ?
C14 C13 H13 120.6 . . ?
C13 C14 H14 119.8 . . ?
C15 C14 C13 120.4(4) . . ?
C15 C14 H14 119.8 . . ?
C14 C15 H15 119.9 . . ?
C16 C15 C14 120.3(3) . . ?
C16 C15 H15 119.9 . . ?
C15 C16 H16 119.8 . . ?
C15 C16 C17 120.3(4) . . ?
C17 C16 H16 119.8 . . ?
C12 C17 H17 120.2 . . ?
C16 C17 C12 119.6(4) . . ?
C16 C17 H17 120.2 . . ?
C19 C18 P1 123.7(3) . . ?
C19 C18 C23 119.6(3) . . ?
C23 C18 P1 116.8(3) . . ?
C18 C19 H19 119.9 . . ?
C18 C19 C20 120.3(4) . . ?
C20 C19 H19 119.9 . . ?
C19 C20 H20 120.2 . . ?
C21 C20 C19 119.5(4) . . ?
C21 C20 H20 120.2 . . ?
C20 C21 H21 119.7 . . ?
C22 C21 C20 120.7(4) . . ?
C22 C21 H21 119.7 . . ?
C21 C22 H22 119.9 . . ?
C21 C22 C23 120.2(4) . . ?
C23 C22 H22 119.9 . . ?
C18 C23 H23 120.2 . . ?
C22 C23 C18 119.7(3) . . ?
C22 C23 H23 120.2 . . ?
Cl3 Fe2 Cl2 108.06(4) . . ?
Cl4 Fe2 Cl2 109.18(5) . . ?
Cl4 Fe2 Cl3 112.50(5) . . ?
Cl5 Fe2 Cl2 109.02(5) . . ?
Cl5 Fe2 Cl3 109.45(5) . . ?
Cl5 Fe2 Cl4 108.58(4) . . ?

loop_
_geom_bond_atom_site_label_1
_geom_bond_atom_site_label_2
_geom_bond_distance
_geom_bond_site_symmetry_2
_geom_bond_publ_flag
Fe1 O1 2.046(2) 3_766 ?
Fe1 O1 2.046(2) . ?
Fe1 N1 2.287(3) 3_766 ?
Fe1 N1 2.287(3) . ?
Fe1 N2 2.251(3) . ?
Fe1 N2 2.251(3) 3_766 ?
Cl1 C1 1.735(3) . ?
P1 O1 1.501(2) . ?
P1 C11 1.802(3) . ?
P1 C12 1.800(3) . ?
P1 C18 1.796(4) . ?
N1 C1 1.323(4) . ?
N1 C9 1.356(4) . ?
N2 H2 1.0000 . ?
N2 C8 1.479(4) . ?
N2 C10 1.485(4) . ?
C1 C2 1.378(5) . ?
C2 H2A 0.9500 . ?
C2 C3 1.375(5) . ?
C3 H3 0.9500 . ?
C3 C4 1.396(5) . ?
C4 C5 1.508(5) . ?
C4 C9 1.398(5) . ?
C5 H5A 0.9900 . ?
C5 H5B 0.9900 . ?
C5 C6 1.525(5) . ?
C6 H6A 0.9900 . ?
C6 H6B 0.9900 . ?
C6 C7 1.525(5) . ?
C7 H7A 0.9900 . ?
C7 H7B 0.9900 . ?
C7 C8 1.532(5) . ?
C8 H8 1.0000 . ?
C8 C9 1.510(4) . ?
C10 H10A 0.9900 . ?
C10 H10B 0.9900 . ?
C10 C11 1.528(5) . ?
C11 H11A 0.9900 . ?
C11 H11B 0.9900 . ?
C12 C13 1.385(5) . ?
C12 C17 1.397(5) . ?
C13 H13 0.9500 . ?
C13 C14 1.399(5) . ?
C14 H14 0.9500 . ?
C14 C15 1.379(6) . ?
C15 H15 0.9500 . ?
C15 C16 1.377(6) . ?
C16 H16 0.9500 . ?
C16 C17 1.379(5) . ?
C17 H17 0.9500 . ?
C18 C19 1.385(5) . ?
C18 C23 1.400(5) . ?
C19 H19 0.9500 . ?
C19 C20 1.388(6) . ?
C20 H20 0.9500 . ?
C20 C21 1.382(6) . ?
C21 H21 0.9500 . ?
C21 C22 1.375(6) . ?
C22 H22 0.9500 . ?
C22 C23 1.382(6) . ?
C23 H23 0.9500 . ?
Fe2 Cl2 2.2022(10) . ?
Fe2 Cl3 2.2010(10) . ?
Fe2 Cl4 2.1857(12) . ?
Fe2 Cl5 2.1841(10) . ?

loop_
_geom_torsion_atom_site_label_1
_geom_torsion_atom_site_label_2
_geom_torsion_atom_site_label_3
_geom_torsion_atom_site_label_4
_geom_torsion
_geom_torsion_site_symmetry_1
_geom_torsion_site_symmetry_2
_geom_torsion_site_symmetry_3
_geom_torsion_site_symmetry_4
_geom_torsion_publ_flag
Fe1 N1 C1 Cl1 -19.7(4) . . . . ?
Fe1 N1 C1 C2 161.0(3) . . . . ?
Fe1 N1 C9 C4 -165.7(3) . . . . ?
Fe1 N1 C9 C8 11.5(3) . . . . ?
Fe1 N2 C8 C7 -172.8(2) . . . . ?
Fe1 N2 C8 C9 -44.8(3) . . . . ?
Fe1 N2 C10 C11 -55.0(3) . . . . ?
Cl1 C1 C2 C3 -175.9(3) . . . . ?
P1 C12 C13 C14 176.8(3) . . . . ?
P1 C12 C17 C16 -176.6(3) . . . . ?
P1 C18 C19 C20 178.4(3) . . . . ?
P1 C18 C23 C22 -179.4(3) . . . . ?
O1 P1 C11 C10 -40.1(3) . . . . ?
O1 P1 C12 C13 15.3(3) . . . . ?
O1 P1 C12 C17 -166.7(3) . . . . ?
O1 P1 C18 C19 -127.4(3) . . . . ?
O1 P1 C18 C23 51.5(3) . . . . ?
N1 C1 C2 C3 3.5(5) . . . . ?
N2 C8 C9 N1 22.9(4) . . . . ?
N2 C8 C9 C4 -159.9(3) . . . . ?
N2 C10 C11 P1 81.7(3) . . . . ?
C1 N1 C9 C4 3.0(4) . . . . ?
C1 N1 C9 C8 -179.9(3) . . . . ?
C1 C2 C3 C4 1.1(5) . . . . ?
C2 C3 C4 C5 175.3(3) . . . . ?
C2 C3 C4 C9 -3.2(5) . . . . ?
C3 C4 C5 C6 169.7(3) . . . . ?
C3 C4 C9 N1 1.2(5) . . . . ?
C3 C4 C9 C8 -175.8(3) . . . . ?
C4 C5 C6 C7 41.3(4) . . . . ?
C5 C4 C9 N1 -177.3(3) . . . . ?
C5 C4 C9 C8 5.7(5) . . . . ?
C5 C6 C7 C8 -65.1(4) . . . . ?
C6 C7 C8 N2 -174.1(3) . . . . ?
C6 C7 C8 C9 57.5(3) . . . . ?
C7 C8 C9 N1 154.1(3) . . . . ?
C7 C8 C9 C4 -28.8(4) . . . . ?
C8 N2 C10 C11 -179.4(2) . . . . ?
C9 N1 C1 Cl1 173.9(2) . . . . ?
C9 N1 C1 C2 -5.5(5) . . . . ?
C9 C4 C5 C6 -11.9(5) . . . . ?
C10 N2 C8 C7 -42.9(4) . . . . ?
C10 N2 C8 C9 85.1(3) . . . . ?
C11 P1 O1 Fe1 -22.4(2) . . . . ?
C11 P1 C12 C13 -105.8(3) . . . . ?
C11 P1 C12 C17 72.2(3) . . . . ?
C11 P1 C18 C19 -3.8(3) . . . . ?
C11 P1 C18 C23 175.2(3) . . . . ?
C12 P1 O1 Fe1 -140.95(17) . . . . ?
C12 P1 C11 C10 80.3(3) . . . . ?
C12 P1 C18 C19 111.4(3) . . . . ?
C12 P1 C18 C23 -69.7(3) . . . . ?
C12 C13 C14 C15 0.7(6) . . . . ?
C13 C12 C17 C16 1.4(6) . . . . ?
C13 C14 C15 C16 -0.6(6) . . . . ?
C14 C15 C16 C17 0.9(6) . . . . ?
C15 C16 C17 C12 -1.2(6) . . . . ?
C17 C12 C13 C14 -1.1(5) . . . . ?
C18 P1 O1 Fe1 99.74(19) . . . . ?
C18 P1 C11 C10 -164.7(2) . . . . ?
C18 P1 C12 C13 138.1(3) . . . . ?
C18 P1 C12 C17 -43.9(3) . . . . ?
C18 C19 C20 C21 0.4(6) . . . . ?
C19 C18 C23 C22 -0.4(5) . . . . ?
C19 C20 C21 C22 0.8(6) . . . . ?
C20 C21 C22 C23 -1.8(6) . . . . ?
C21 C22 C23 C18 1.6(5) . . . . ?
C23 C18 C19 C20 -0.5(5) . . . . ?
